data_7248676
loop_
_publ_author_name
'Breckell, Jaxon R.'
'Conte, Luke'
'Potts, Michael W.'
'Sawant, Pradnya S.'
'Butcher, Raymond J.'
'Vernekar, Beena K.'
'Richardson, Christopher'

_publ_section_title
;
 New diclofenac salts with the dense hydrogen bond donor
 propane-1,3-diaminium
;
_journal_issue 24
_journal_name_full CrystEngComm
_journal_page_first 3206
_journal_page_last 3216
_journal_paper_doi 10.1039/D4CE00397G
_journal_volume 26
_journal_year 2024
_chemical_formula_moiety '2(C14 H10 Cl2 N O2), C3 H12 N2, 2(C H4 O)'
_chemical_formula_sum 'C33 H40 Cl4 N4 O6'
_chemical_formula_weight 730.49
_space_group_crystal_system triclinic
_space_group_IT_number 2
_space_group_name_Hall '-P 1'
_space_group_name_H-M_alt 'P -1'
_atom_sites_solution_hydrogens mixed
_audit_creation_date 2024-05-12
_audit_creation_method
;
Olex2 1.5
(compiled 2024.02.16 svn.r378c4104 for OlexSys, GUI svn.r6928)
;
_audit_update_record
;
2024-05-13 deposited with the CCDC.	2024-05-23 downloaded from the CCDC.
;
_cell_angle_alpha 88.365(2)
_cell_angle_beta 79.728(3)
_cell_angle_gamma 88.551(3)
_cell_formula_units_Z 2
_cell_length_a 9.6753(3)
_cell_length_b 9.9173(3)
_cell_length_c 19.0010(5)
_cell_measurement_reflns_used 12822
_cell_measurement_temperature 294(1)
_cell_measurement_theta_max 29.4990
_cell_measurement_theta_min 2.0540
_cell_volume 1792.87(9)
_computing_cell_refinement 'CrysAlisPro 1.171.41.123a (Rigaku OD, 2022)'
_computing_data_collection 'CrysAlisPro 1.171.41.123a (Rigaku OD, 2022)'
_computing_data_reduction 'CrysAlisPro 1.171.41.123a (Rigaku OD, 2022)'
_computing_molecular_graphics 'Olex2 1.5 (Dolomanov et al., 2009)'
_computing_publication_material 'Olex2 1.5 (Dolomanov et al., 2009)'
_computing_structure_refinement 'SHELXL 2017/1 (Sheldrick, 2015)'
_computing_structure_solution 'SHELXT  (Sheldrick, 2015)'
_diffrn_ambient_temperature 294.0(10)
_diffrn_detector_area_resol_mean 10.0000
_diffrn_measured_fraction_theta_full 0.991
_diffrn_measured_fraction_theta_max 0.980
_diffrn_measurement_details
;
List of Runs (angles in degrees, time in seconds):

  # Type    Start    End  Width  t~exp~   \w     \q     \k     \f   Frames
#--------------------------------------------------------------------------
  1  \w    -74.00 110.00   0.50   15.00    --   20.00  54.00-135.01  368
  2  \w    -74.00 110.00   0.50   15.00    --   20.00  54.00 -30.00  368
  3  \w    -74.00 110.00   0.50   15.00    --   20.00  54.00  97.79  368
  4  \w    -74.00 110.00   0.50   15.00    --   20.00  54.00  30.00  368
  5  \w    -74.00 110.00   0.50   15.00    --   20.00  54.00 155.61  368
  6  \w    -74.00 110.00   0.50   15.00    --   20.00  54.00-123.89  368
  7  \w    -74.00  26.00   0.50   15.00    --   20.00  54.00 -60.00  200
;
_diffrn_measurement_device 'two-circle diffractometer'
_diffrn_measurement_device_type 'XtaLAB Mini II'
_diffrn_measurement_method '\w scans'
_diffrn_radiation_type MoK\a
_diffrn_radiation_wavelength 0.71073
_diffrn_reflns_av_R_equivalents 0.0250
_diffrn_reflns_av_unetI/netI 0.0235
_diffrn_reflns_Laue_measured_fraction_full 0.991
_diffrn_reflns_Laue_measured_fraction_max 0.980
_diffrn_reflns_limit_h_max 12
_diffrn_reflns_limit_h_min -12
_diffrn_reflns_limit_k_max 13
_diffrn_reflns_limit_k_min -13
_diffrn_reflns_limit_l_max 25
_diffrn_reflns_limit_l_min -25
_diffrn_reflns_number 34574
_diffrn_reflns_point_group_measured_fraction_full 0.991
_diffrn_reflns_point_group_measured_fraction_max 0.980
_diffrn_reflns_theta_full 25.242
_diffrn_reflns_theta_max 28.282
_diffrn_reflns_theta_min 2.055
_exptl_absorpt_coefficient_mu 0.378
_exptl_absorpt_correction_T_max 1.00000
_exptl_absorpt_correction_T_min 0.85697
_exptl_absorpt_correction_type multi-scan
_exptl_absorpt_process_details
;
CrysAlisPro 1.171.41.123a (Rigaku Oxford Diffraction, 2022)
Empirical absorption correction using spherical harmonics,
implemented in SCALE3 ABSPACK scaling algorithm.
;
_exptl_crystal_colour colourless
_exptl_crystal_colour_primary colourless
_exptl_crystal_density_diffrn 1.353
_exptl_crystal_description irregular
_exptl_crystal_F_000 764
_exptl_crystal_recrystallization_method methanol
_exptl_crystal_size_max 0.6
_exptl_crystal_size_mid 0.6
_exptl_crystal_size_min 0.35
_refine_diff_density_max 0.289
_refine_diff_density_min -0.329
_refine_diff_density_rms 0.040
_refine_ls_extinction_method none
_refine_ls_goodness_of_fit_ref 1.035
_refine_ls_hydrogen_treatment mixed
_refine_ls_matrix_type full
_refine_ls_number_parameters 482
_refine_ls_number_reflns 8719
_refine_ls_number_restraints 50
_refine_ls_restrained_S_all 1.035
_refine_ls_R_factor_all 0.0629
_refine_ls_R_factor_gt 0.0438
_refine_ls_shift/su_max 0.001
_refine_ls_shift/su_mean 0.000
_refine_ls_structure_factor_coef Fsqd
_refine_ls_weighting_details 'w=1/[\s^2^(Fo^2^)+(0.0547P)^2^+0.6399P] where P=(Fo^2^+2Fc^2^)/3'
_refine_ls_weighting_scheme calc
_refine_ls_wR_factor_gt 0.1159
_refine_ls_wR_factor_ref 0.1265
_reflns_Friedel_coverage 0.000
_reflns_number_gt 6465
_reflns_number_total 8719
_reflns_threshold_expression 'I > 2\s(I)'
_cod_data_source_file d4ce00397g2.cif
_cod_data_source_block exp_351_jrb1-022_auto
_cod_depositor_comments 'Adding full bibliography for 7248675--7248680.cif.'
_cod_original_cell_volume 1792.87(10)
_cod_database_code 7248676
_shelx_shelxl_version_number 2017/1
_shelx_space_group_comment
;
The symmetry employed for this shelxl refinement is uniquely defined
by the following loop, which should always be used as a source of
symmetry information in preference to the above space-group names.
They are only intended as comments.
;
_shelx_estimated_absorpt_t_max 0.879
_shelx_estimated_absorpt_t_min 0.805
_olex2_refinement_description
;
1. Fixed Uiso
 At 1.2 times of:
  All C(H) groups, All C(H,H) groups, All N(H,H,H,H,H,H) groups
 At 1.5 times of:
  All C(H,H,H) groups, All O(H) groups
2. Restrained distances
 N7-H7
 0.85 with sigma of 0.02
 N41-C17
 1.45 with sigma of 0.02
 N45-C19
 1.45 with sigma of 0.02
 C18-C17
 1.55 with sigma of 0.02
 C19-C18
 1.55 with sigma of 0.02
 N26-H26
 0.85 with sigma of 0.02
 O6A-C7A = O6-C7
 1.35 with sigma of 0.02
3. Uiso/Uaniso restraints and constraints
Uanis(C42) = Uanis(C17)
Uanis(C43) = Uanis(C18)
Uanis(C44) = Uanis(C19)
Uanis(C7) = Uanis(C7A)
4. Rigid body (RIGU) restrains
 C19, N45, H45A, H45B, H45C, H45D, H45E, H45F, C44, C43, H44A, H44B, H19A,
 H19B, C18, H43A, H43B, C42, H18A, H18B, C17, H42A, H42B, N41, H17A, H17B
 with sigma for 1-2 distances of 0.004 and sigma for 1-3 distances of 0.004
5. Others
 Sof(O2)=Sof(O4)=1-FVAR(1)
 Sof(O1)=Sof(O3)=FVAR(1)
 Sof(H45D)=Sof(H45E)=Sof(H45F)=Sof(H41D)=Sof(H41E)=Sof(H41F)=Sof(C19)=
 Sof(H19A)=Sof(H19B)=Sof(C18)=Sof(H18A)=Sof(H18B)=Sof(C17)=Sof(H17A)=Sof(H17B)=
 1-FVAR(2)
 Sof(H45A)=Sof(H45B)=Sof(H45C)=Sof(H41A)=Sof(H41B)=Sof(H41C)=Sof(C43)=
 Sof(H43A)=Sof(H43B)=Sof(C44)=Sof(H44A)=Sof(H44B)=Sof(C42)=Sof(H42A)=Sof(H42B)=
 FVAR(2)
 Sof(O6A)=Sof(H6A)=Sof(C7A)=Sof(H7AA)=Sof(H7AB)=Sof(H7AC)=1-FVAR(3)
 Sof(O6)=Sof(H6)=Sof(C7)=Sof(H7A)=Sof(H7B)=Sof(H7C)=FVAR(3)
6.a Secondary CH2 refined with riding coordinates:
 C14(H14A,H14B), C33(H33A,H33B), C43(H43A,H43B), C44(H44A,H44B), C42(H42A,
 H42B), C19(H19A,H19B), C18(H18A,H18B), C17(H17A,H17B)
6.b Me refined with riding coordinates:
 N41(H41A,H41B,H41C)
6.c Aromatic/amide H refined with riding coordinates:
 C13(H13), C12(H12), C5(H5), C3(H3), C28(H28), C4(H4), C11(H11), C10(H10),
 C22(H22), C31(H31), C29(H29), C30(H30), C23(H23), C24(H24)
6.d Idealised Me refined as rotating group:
 N45(H45A,H45B,H45C), N45(H45D,H45E,H45F), N41(H41D,H41E,H41F), C7(H7A,H7B,
 H7C), C16(H16A,H16B,H16C), C7A(H7AA,H7AB,H7AC)
6.e Idealised tetrahedral OH refined as rotating group:
 O5(H5A), O6(H6), O6A(H6A)
;
_olex2_submission_special_instructions 'No special instructions were received'
_oxdiff_exptl_absorpt_empirical_details
;
Empirical correction (ABSPACK) includes:
- Absorption correction using spherical harmonics
- Frame scaling
;

loop_
_space_group_symop_operation_xyz
'x, y, z'
'-x, -y, -z'

loop_
_atom_site_label
_atom_site_type_symbol
_atom_site_fract_x
_atom_site_fract_y
_atom_site_fract_z
_atom_site_U_iso_or_equiv
_atom_site_adp_type
_atom_site_occupancy
_atom_site_site_symmetry_order
_atom_site_calc_flag
_atom_site_refinement_flags_posn
_atom_site_refinement_flags_adp
_atom_site_refinement_flags_occupancy
_atom_site_disorder_assembly
_atom_site_disorder_group
Cl18 Cl 0.45759(5) 0.79751(5) 0.95930(3) 0.05466(14) Uani 1 1 d . . . . .
Cl39 Cl 0.94033(6) 0.72528(6) 0.04245(3) 0.05592(14) Uani 1 1 d . . . . .
Cl19 Cl 0.78954(6) 0.52217(7) 0.74669(3) 0.06808(17) Uani 1 1 d . . . . .
Cl40 Cl 1.10643(7) 0.93727(8) 0.27331(4) 0.0844(2) Uani 1 1 d . . . . .
O17 O 0.4963(2) 0.88757(16) 0.58320(7) 0.0738(5) Uani 1 1 d . . . . .
N7 N 0.54862(16) 0.70738(17) 0.80334(8) 0.0449(4) Uani 1 1 d D . . . .
O16 O 0.5573(2) 0.71319(16) 0.64646(8) 0.0757(5) Uani 1 1 d . . . . .
N26 N 0.92163(18) 0.76989(19) 0.20229(9) 0.0535(4) Uani 1 1 d D . . . .
C1 C 0.61427(17) 0.64447(17) 0.85547(8) 0.0373(3) Uani 1 1 d . . . . .
C8 C 0.40021(18) 0.71998(18) 0.80824(8) 0.0391(4) Uani 1 1 d . . . . .
C2 C 0.58084(18) 0.67250(18) 0.92872(9) 0.0393(4) Uani 1 1 d . . . . .
C6 C 0.72893(18) 0.55338(19) 0.83682(9) 0.0419(4) Uani 1 1 d . . . . .
C9 C 0.3469(2) 0.81615(18) 0.76376(9) 0.0427(4) Uani 1 1 d . . . . .
C27 C 0.7758(2) 0.76619(19) 0.19991(9) 0.0441(4) Uani 1 1 d . . . . .
C13 C 0.3079(2) 0.6391(2) 0.85494(9) 0.0450(4) Uani 1 1 d . . . . .
H13 H 0.343364 0.572746 0.882827 0.054 Uiso 1 1 calc R U . . .
C32 C 0.6955(2) 0.66449(19) 0.23953(10) 0.0477(4) Uani 1 1 d . . . . .
N45 N 0.7522(2) 0.5781(2) 0.54834(10) 0.0715(5) Uani 1 1 d D . . . .
H45A H 0.740473 0.588986 0.503107 0.086 Uiso 0.894(4) 1 calc R U P A 1
H45B H 0.833578 0.613128 0.553383 0.086 Uiso 0.894(4) 1 calc R U P A 1
H45C H 0.682219 0.619762 0.576932 0.086 Uiso 0.894(4) 1 calc R U P A 1
H45D H 0.833569 0.567329 0.563708 0.086 Uiso 0.106(4) 1 calc R U P A 2
H45E H 0.710841 0.655190 0.564386 0.086 Uiso 0.106(4) 1 calc R U P A 2
H45F H 0.767804 0.580246 0.500723 0.086 Uiso 0.106(4) 1 calc R U P A 2
C12 C 0.1639(2) 0.6562(2) 0.86032(10) 0.0518(5) Uani 1 1 d . . . . .
H12 H 0.103383 0.602186 0.892079 0.062 Uiso 1 1 calc R U . . .
N41 N 0.4943(3) 0.1621(2) 0.55837(10) 0.0790(7) Uani 1 1 d D . . . .
H41A H 0.490686 0.076151 0.573338 0.095 Uiso 0.894(4) 1 calc R U P A 1
H41B H 0.417565 0.206266 0.579532 0.095 Uiso 0.894(4) 1 calc R U P A 1
H41C H 0.498850 0.166352 0.511159 0.095 Uiso 0.894(4) 1 calc R U P A 1
H41D H 0.472307 0.078825 0.574540 0.095 Uiso 0.106(4) 1 calc R U P A 2
H41E H 0.485735 0.170006 0.512556 0.095 Uiso 0.106(4) 1 calc R U P A 2
H41F H 0.436623 0.221229 0.583765 0.095 Uiso 0.106(4) 1 calc R U P A 2
C5 C 0.7982(2) 0.4898(2) 0.88635(11) 0.0485(4) Uani 1 1 d . . . . .
H5 H 0.873568 0.430995 0.871508 0.058 Uiso 1 1 calc R U . . .
C20 C 1.01829(19) 0.84640(19) 0.15584(10) 0.0458(4) Uani 1 1 d . . . . .
C21 C 1.0362(2) 0.8393(2) 0.08130(11) 0.0476(4) Uani 1 1 d . . . . .
C3 C 0.6479(2) 0.6065(2) 0.97927(10) 0.0480(4) Uani 1 1 d . . . . .
H3 H 0.620511 0.624884 1.027535 0.058 Uiso 1 1 calc R U . . .
C28 C 0.7113(2) 0.8597(2) 0.15895(10) 0.0496(4) Uani 1 1 d . . . . .
H28 H 0.763765 0.928564 0.133754 0.060 Uiso 1 1 calc R U . . .
C15 C 0.5037(2) 0.8275(2) 0.64144(9) 0.0495(4) Uani 1 1 d . . . . .
C14 C 0.4441(2) 0.90176(19) 0.71013(10) 0.0514(5) Uani 1 1 d . . . . .
H14A H 0.521252 0.930431 0.732075 0.062 Uiso 1 1 calc R U . . .
H14B H 0.393027 0.982013 0.697982 0.062 Uiso 1 1 calc R U . . .
C4 C 0.7548(2) 0.5141(2) 0.95802(11) 0.0530(5) Uani 1 1 d . . . . .
H4 H 0.797559 0.468147 0.991996 0.064 Uiso 1 1 calc R U . . .
C11 C 0.1100(2) 0.7533(2) 0.81858(12) 0.0588(5) Uani 1 1 d . . . . .
H11 H 0.013457 0.766563 0.822733 0.071 Uiso 1 1 calc R U . . .
C10 C 0.2018(2) 0.8309(2) 0.77038(11) 0.0545(5) Uani 1 1 d . . . . .
H10 H 0.165200 0.894740 0.741562 0.065 Uiso 1 1 calc R U . . .
C33 C 0.7609(3) 0.5620(2) 0.28500(10) 0.0550(5) Uani 1 1 d . . . . .
H33A H 0.848919 0.528687 0.257708 0.066 Uiso 1 1 calc R U . . .
H33B H 0.698832 0.486143 0.296256 0.066 Uiso 1 1 calc R U . . .
C22 C 1.1320(2) 0.9175(2) 0.03535(13) 0.0607(6) Uani 1 1 d . . . . .
H22 H 1.137781 0.912627 -0.013892 0.073 Uiso 1 1 calc R U . . .
C31 C 0.5535(2) 0.6593(2) 0.23541(12) 0.0607(5) Uani 1 1 d . . . . .
H31 H 0.499377 0.592594 0.261566 0.073 Uiso 1 1 calc R U . . .
C29 C 0.5695(2) 0.8506(2) 0.15561(12) 0.0585(5) Uani 1 1 d . . . . .
H29 H 0.528110 0.912497 0.127624 0.070 Uiso 1 1 calc R U . . .
C25 C 1.1135(2) 0.9309(2) 0.18121(13) 0.0564(5) Uani 1 1 d . . . . .
C35 C 0.7885(3) 0.6199(2) 0.35421(11) 0.0582(5) Uani 1 1 d . . . . .
C30 C 0.4898(2) 0.7503(3) 0.19358(14) 0.0681(6) Uani 1 1 d . . . . .
H30 H 0.395050 0.743654 0.191211 0.082 Uiso 1 1 calc R U . . .
C23 C 1.2177(2) 1.0018(3) 0.06270(17) 0.0710(7) Uani 1 1 d . . . . .
H23 H 1.280529 1.055580 0.032091 0.085 Uiso 1 1 calc R U . . .
C24 C 1.2111(2) 1.0069(2) 0.13571(17) 0.0692(7) Uani 1 1 d . . . . .
H24 H 1.272076 1.061297 0.154300 0.083 Uiso 1 1 calc R U . . .
C43 C 0.6239(4) 0.3712(3) 0.55058(15) 0.0760(9) Uani 0.894(4) 1 d . . P A 1
H43A H 0.625717 0.376591 0.499371 0.091 Uiso 0.894(4) 1 calc R U P A 1
H43B H 0.541245 0.420180 0.574069 0.091 Uiso 0.894(4) 1 calc R U P A 1
C44 C 0.7529(4) 0.4320(3) 0.56767(16) 0.0834(10) Uani 0.894(4) 1 d . . P A 1
H44A H 0.755017 0.419709 0.618303 0.100 Uiso 0.894(4) 1 calc R U P A 1
H44B H 0.835784 0.387949 0.540980 0.100 Uiso 0.894(4) 1 calc R U P A 1
C42 C 0.6181(5) 0.2232(3) 0.5765(2) 0.0869(11) Uani 0.894(4) 1 d . . P A 1
H42A H 0.701993 0.174834 0.553874 0.104 Uiso 0.894(4) 1 calc R U P A 1
H42B H 0.614071 0.218008 0.627831 0.104 Uiso 0.894(4) 1 calc R U P A 1
O1 O 0.7001(3) 0.6328(3) 0.40652(13) 0.0699(10) Uani 0.606(4) 1 d . . P B 1
O3 O 0.9190(3) 0.6554(4) 0.35238(15) 0.0853(12) Uani 0.606(4) 1 d . . P B 1
O2 O 0.7828(6) 0.7439(5) 0.3615(2) 0.0870(19) Uani 0.394(4) 1 d . . P B 2
O4 O 0.7822(7) 0.5378(6) 0.4053(2) 0.093(2) Uani 0.394(4) 1 d . . P B 2
O5 O 0.9589(4) 0.8321(4) 0.45356(17) 0.1479(11) Uani 1 1 d . . . . .
H5A H 0.940897 0.781952 0.423003 0.222 Uiso 1 1 calc R U . . .
O6 O 0.9961(5) 0.3817(11) 0.4083(3) 0.115(2) Uani 0.672(15) 1 d D . P C 1
H6 H 0.948564 0.450415 0.404909 0.172 Uiso 0.672(15) 1 calc R U P C 1
C7 C 0.9400(13) 0.2762(13) 0.3778(6) 0.125(3) Uani 0.672(15) 1 d D . P C 1
H7A H 0.864931 0.237859 0.411759 0.188 Uiso 0.672(15) 1 calc R U P C 1
H7B H 1.011625 0.208498 0.363999 0.188 Uiso 0.672(15) 1 calc R U P C 1
H7C H 0.904328 0.308831 0.336298 0.188 Uiso 0.672(15) 1 calc R U P C 1
C16 C 0.8512(6) 0.9279(5) 0.4696(4) 0.179(2) Uani 1 1 d . . . . .
H16A H 0.876980 0.992564 0.501353 0.269 Uiso 1 1 calc R U . . .
H16B H 0.766835 0.884069 0.492255 0.269 Uiso 1 1 calc R U . . .
H16C H 0.835306 0.973039 0.426316 0.269 Uiso 1 1 calc R U . . .
H7 H 0.594(2) 0.698(2) 0.7607(9) 0.050(6) Uiso 1 1 d D . . . .
H26 H 0.936(3) 0.753(3) 0.2447(10) 0.071(7) Uiso 1 1 d D . . . .
C19 C 0.658(3) 0.4614(18) 0.5759(13) 0.0834(10) Uani 0.106(4) 1 d D . P A 2
H19A H 0.566502 0.477740 0.562340 0.100 Uiso 0.106(4) 1 calc R U P A 2
H19B H 0.643856 0.457884 0.627776 0.100 Uiso 0.106(4) 1 calc R U P A 2
C18 C 0.716(3) 0.325(2) 0.5474(13) 0.0760(9) Uani 0.106(4) 1 d D . P A 2
H18A H 0.807462 0.312898 0.561649 0.091 Uiso 0.106(4) 1 calc R U P A 2
H18B H 0.734219 0.334408 0.495682 0.091 Uiso 0.106(4) 1 calc R U P A 2
C17 C 0.640(2) 0.189(3) 0.565(2) 0.0869(11) Uani 0.106(4) 1 d D . P A 2
H17A H 0.697869 0.121766 0.536797 0.104 Uiso 0.106(4) 1 calc R U P A 2
H17B H 0.646458 0.166833 0.614797 0.104 Uiso 0.106(4) 1 calc R U P A 2
O6A O 1.0140(12) 0.6917(16) 0.5659(7) 0.106(3) Uani 0.328(15) 1 d D . P C 2
H6A H 0.984043 0.738063 0.535222 0.159 Uiso 0.328(15) 1 calc R U P C 2
C7A C 0.994(3) 0.758(3) 0.6279(12) 0.125(3) Uani 0.328(15) 1 d D . P C 2
H7AA H 1.067247 0.822345 0.626566 0.188 Uiso 0.328(15) 1 calc R U P C 2
H7AB H 0.995609 0.695242 0.666959 0.188 Uiso 0.328(15) 1 calc R U P C 2
H7AC H 0.904595 0.805090 0.634212 0.188 Uiso 0.328(15) 1 calc R U P C 2

loop_
_atom_site_aniso_label
_atom_site_aniso_U_11
_atom_site_aniso_U_22
_atom_site_aniso_U_33
_atom_site_aniso_U_23
_atom_site_aniso_U_13
_atom_site_aniso_U_12
Cl18 0.0541(3) 0.0592(3) 0.0508(3) -0.0146(2) -0.0090(2) 0.0099(2)
Cl39 0.0573(3) 0.0634(3) 0.0481(3) -0.0064(2) -0.0119(2) 0.0034(2)
Cl19 0.0564(3) 0.1042(5) 0.0407(3) -0.0128(3) -0.0014(2) 0.0171(3)
Cl40 0.0754(4) 0.1032(5) 0.0836(4) -0.0342(4) -0.0342(3) 0.0049(4)
O17 0.1321(16) 0.0547(9) 0.0326(7) 0.0054(6) -0.0117(8) 0.0078(9)
N7 0.0429(8) 0.0595(10) 0.0299(7) 0.0098(7) -0.0027(6) 0.0047(7)
O16 0.1178(14) 0.0604(10) 0.0415(8) 0.0009(7) 0.0004(8) 0.0359(9)
N26 0.0523(10) 0.0661(11) 0.0443(9) 0.0061(8) -0.0148(7) -0.0058(8)
C1 0.0377(8) 0.0415(9) 0.0322(8) 0.0049(6) -0.0056(6) -0.0031(7)
C8 0.0447(9) 0.0446(9) 0.0279(7) -0.0014(6) -0.0072(7) 0.0053(7)
C2 0.0383(9) 0.0432(9) 0.0359(8) -0.0008(7) -0.0053(7) -0.0019(7)
C6 0.0396(9) 0.0506(10) 0.0350(8) -0.0010(7) -0.0050(7) -0.0015(8)
C9 0.0571(11) 0.0415(9) 0.0297(8) -0.0058(7) -0.0092(7) 0.0108(8)
C27 0.0476(10) 0.0461(10) 0.0385(9) -0.0099(7) -0.0063(7) 0.0011(8)
C13 0.0483(10) 0.0528(11) 0.0342(8) 0.0018(7) -0.0087(7) 0.0010(8)
C32 0.0551(11) 0.0455(10) 0.0405(9) -0.0091(8) -0.0018(8) -0.0007(8)
N45 0.0922(15) 0.0709(13) 0.0492(10) -0.0118(9) -0.0065(10) 0.0109(11)
C12 0.0466(10) 0.0662(13) 0.0426(10) -0.0082(9) -0.0058(8) -0.0047(9)
N41 0.140(2) 0.0530(11) 0.0399(9) -0.0016(8) -0.0089(11) 0.0244(12)
C5 0.0440(10) 0.0491(11) 0.0539(11) 0.0009(8) -0.0135(8) 0.0060(8)
C20 0.0389(9) 0.0437(10) 0.0554(11) 0.0007(8) -0.0110(8) 0.0041(8)
C21 0.0413(9) 0.0460(10) 0.0551(11) 0.0033(8) -0.0090(8) 0.0054(8)
C3 0.0511(11) 0.0612(12) 0.0330(8) 0.0011(8) -0.0112(7) -0.0031(9)
C28 0.0543(11) 0.0468(10) 0.0464(10) -0.0055(8) -0.0054(8) 0.0032(9)
C15 0.0688(13) 0.0455(10) 0.0323(9) 0.0029(7) -0.0050(8) 0.0026(9)
C14 0.0782(14) 0.0400(10) 0.0349(9) 0.0026(7) -0.0090(9) 0.0121(9)
C4 0.0551(11) 0.0594(12) 0.0479(11) 0.0096(9) -0.0205(9) 0.0029(10)
C11 0.0450(11) 0.0743(14) 0.0593(12) -0.0160(11) -0.0149(9) 0.0126(10)
C10 0.0613(12) 0.0576(12) 0.0480(11) -0.0084(9) -0.0212(9) 0.0211(10)
C33 0.0738(14) 0.0468(11) 0.0424(10) -0.0044(8) -0.0037(9) -0.0023(10)
C22 0.0470(11) 0.0632(13) 0.0675(14) 0.0138(11) -0.0018(10) 0.0078(10)
C31 0.0550(12) 0.0611(13) 0.0621(13) -0.0066(10) 0.0019(10) -0.0085(10)
C29 0.0545(12) 0.0609(13) 0.0603(13) -0.0092(10) -0.0121(10) 0.0148(10)
C25 0.0464(11) 0.0514(11) 0.0750(14) -0.0124(10) -0.0201(10) 0.0088(9)
C35 0.0784(16) 0.0546(13) 0.0401(10) -0.0034(9) -0.0070(10) 0.0058(11)
C30 0.0458(12) 0.0771(16) 0.0804(16) -0.0138(13) -0.0076(11) 0.0028(11)
C23 0.0460(12) 0.0596(14) 0.103(2) 0.0134(13) -0.0029(12) -0.0006(10)
C24 0.0428(11) 0.0503(12) 0.116(2) -0.0106(13) -0.0182(12) 0.0003(9)
C43 0.109(2) 0.0620(16) 0.0579(15) -0.0050(12) -0.0216(15) 0.0281(15)
C44 0.117(3) 0.0738(18) 0.0635(16) -0.0213(14) -0.0292(18) 0.0324(17)
C42 0.150(3) 0.057(2) 0.0564(19) -0.0145(14) -0.0264(18) 0.0210(18)
O1 0.084(2) 0.080(2) 0.0403(13) -0.0083(12) 0.0056(12) 0.0073(16)
O3 0.077(2) 0.123(3) 0.0565(17) -0.0270(17) -0.0123(14) 0.0034(19)
O2 0.138(5) 0.071(3) 0.059(3) -0.019(2) -0.032(3) -0.003(3)
O4 0.144(5) 0.093(4) 0.041(2) 0.004(2) -0.020(3) 0.009(4)
O5 0.172(3) 0.159(3) 0.130(2) -0.049(2) -0.071(2) 0.011(2)
O6 0.098(3) 0.171(6) 0.075(3) 0.002(4) -0.017(2) 0.028(3)
C7 0.142(9) 0.140(7) 0.104(4) 0.002(4) -0.049(6) -0.005(6)
C16 0.136(4) 0.116(4) 0.286(8) -0.063(4) -0.033(4) 0.011(3)
C19 0.117(3) 0.0738(18) 0.0635(16) -0.0213(14) -0.0292(18) 0.0324(17)
C18 0.109(2) 0.0620(16) 0.0579(15) -0.0050(12) -0.0216(15) 0.0281(15)
C17 0.150(3) 0.057(2) 0.0564(19) -0.0145(14) -0.0264(18) 0.0210(18)
O6A 0.140(7) 0.112(8) 0.071(6) -0.001(5) -0.028(5) -0.023(6)
C7A 0.142(9) 0.140(7) 0.104(4) 0.002(4) -0.049(6) -0.005(6)

loop_
_atom_type_symbol
_atom_type_description
_atom_type_scat_dispersion_real
_atom_type_scat_dispersion_imag
_atom_type_scat_source
C C 0.0033 0.0016 'International Tables Vol C Tables 4.2.6.8 and 6.1.1.4'
H H 0.0000 0.0000 'International Tables Vol C Tables 4.2.6.8 and 6.1.1.4'
Cl Cl 0.1484 0.1585 'International Tables Vol C Tables 4.2.6.8 and 6.1.1.4'
N N 0.0061 0.0033 'International Tables Vol C Tables 4.2.6.8 and 6.1.1.4'
O O 0.0106 0.0060 'International Tables Vol C Tables 4.2.6.8 and 6.1.1.4'

loop_
_geom_angle_atom_site_label_1
_geom_angle_atom_site_label_2
_geom_angle_atom_site_label_3
_geom_angle
_geom_angle_site_symmetry_1
_geom_angle_site_symmetry_3
_geom_angle_publ_flag
C1 N7 C8 124.13(14) . . ?
C1 N7 H7 113.6(14) . . ?
C8 N7 H7 114.3(14) . . ?
C27 N26 H26 110.4(17) . . ?
C20 N26 C27 124.57(16) . . ?
C20 N26 H26 119.1(17) . . ?
N7 C1 C2 123.90(16) . . ?
N7 C1 C6 121.23(15) . . ?
C2 C1 C6 114.70(15) . . ?
C9 C8 N7 118.39(16) . . ?
C13 C8 N7 121.94(15) . . ?
C13 C8 C9 119.66(17) . . ?
C1 C2 Cl18 120.66(13) . . ?
C3 C2 Cl18 117.10(14) . . ?
C3 C2 C1 122.19(17) . . ?
C1 C6 Cl19 118.79(13) . . ?
C5 C6 Cl19 117.81(14) . . ?
C5 C6 C1 123.38(16) . . ?
C8 C9 C14 121.19(17) . . ?
C10 C9 C8 118.10(18) . . ?
C10 C9 C14 120.71(17) . . ?
C32 C27 N26 118.50(17) . . ?
C28 C27 N26 121.83(18) . . ?
C28 C27 C32 119.67(18) . . ?
C8 C13 H13 119.6 . . ?
C12 C13 C8 120.81(18) . . ?
C12 C13 H13 119.6 . . ?
C27 C32 C33 121.32(18) . . ?
C31 C32 C27 118.16(19) . . ?
C31 C32 C33 120.51(19) . . ?
H45A N45 H45B 109.5 . . ?
H45A N45 H45C 109.5 . . ?
H45B N45 H45C 109.5 . . ?
H45D N45 H45E 109.5 . . ?
H45D N45 H45F 109.5 . . ?
H45E N45 H45F 109.5 . . ?
C44 N45 H45A 109.5 . . ?
C44 N45 H45B 109.5 . . ?
C44 N45 H45C 109.5 . . ?
C19 N45 H45D 109.5 . . ?
C19 N45 H45E 109.5 . . ?
C19 N45 H45F 109.5 . . ?
C13 C12 H12 120.0 . . ?
C11 C12 C13 120.1(2) . . ?
C11 C12 H12 120.0 . . ?
H41A N41 H41B 109.5 . . ?
H41A N41 H41C 109.5 . . ?
H41B N41 H41C 109.5 . . ?
H41D N41 H41E 109.5 . . ?
H41D N41 H41F 109.5 . . ?
H41E N41 H41F 109.5 . . ?
C42 N41 H41A 109.5 . . ?
C42 N41 H41B 109.5 . . ?
C42 N41 H41C 109.5 . . ?
C17 N41 H41D 109.5 . . ?
C17 N41 H41E 109.5 . . ?
C17 N41 H41F 109.5 . . ?
C6 C5 H5 120.3 . . ?
C4 C5 C6 119.36(18) . . ?
C4 C5 H5 120.3 . . ?
N26 C20 C21 123.28(17) . . ?
N26 C20 C25 121.71(19) . . ?
C21 C20 C25 114.87(18) . . ?
C20 C21 Cl39 120.07(15) . . ?
C22 C21 Cl39 117.14(17) . . ?
C22 C21 C20 122.8(2) . . ?
C2 C3 H3 119.9 . . ?
C4 C3 C2 120.18(17) . . ?
C4 C3 H3 119.9 . . ?
C27 C28 H28 119.7 . . ?
C29 C28 C27 120.5(2) . . ?
C29 C28 H28 119.7 . . ?
O17 C15 C14 117.21(18) . . ?
O16 C15 O17 124.12(18) . . ?
O16 C15 C14 118.67(16) . . ?
C9 C14 C15 113.06(16) . . ?
C9 C14 H14A 109.0 . . ?
C9 C14 H14B 109.0 . . ?
C15 C14 H14A 109.0 . . ?
C15 C14 H14B 109.0 . . ?
H14A C14 H14B 107.8 . . ?
C5 C4 H4 120.0 . . ?
C3 C4 C5 119.94(17) . . ?
C3 C4 H4 120.0 . . ?
C12 C11 H11 120.4 . . ?
C12 C11 C10 119.16(19) . . ?
C10 C11 H11 120.4 . . ?
C9 C10 H10 118.9 . . ?
C11 C10 C9 122.11(18) . . ?
C11 C10 H10 118.9 . . ?
C32 C33 H33A 109.0 . . ?
C32 C33 H33B 109.0 . . ?
C32 C33 C35 112.77(17) . . ?
H33A C33 H33B 107.8 . . ?
C35 C33 H33A 109.0 . . ?
C35 C33 H33B 109.0 . . ?
C21 C22 H22 120.1 . . ?
C23 C22 C21 119.9(2) . . ?
C23 C22 H22 120.1 . . ?
C32 C31 H31 118.8 . . ?
C30 C31 C32 122.3(2) . . ?
C30 C31 H31 118.8 . . ?
C28 C29 H29 119.8 . . ?
C30 C29 C28 120.4(2) . . ?
C30 C29 H29 119.8 . . ?
C20 C25 Cl40 118.00(17) . . ?
C24 C25 Cl40 119.54(18) . . ?
C24 C25 C20 122.5(2) . . ?
O1 C35 C33 123.7(3) . . ?
O1 C35 O3 122.0(3) . . ?
O3 C35 C33 114.3(2) . . ?
O2 C35 C33 119.4(3) . . ?
O2 C35 O4 123.2(4) . . ?
O4 C35 C33 115.2(3) . . ?
C31 C30 H30 120.6 . . ?
C29 C30 C31 118.9(2) . . ?
C29 C30 H30 120.6 . . ?
C22 C23 H23 120.0 . . ?
C22 C23 C24 120.0(2) . . ?
C24 C23 H23 120.0 . . ?
C25 C24 H24 120.1 . . ?
C23 C24 C25 119.8(2) . . ?
C23 C24 H24 120.1 . . ?
H43A C43 H43B 108.3 . . ?
C44 C43 H43A 109.9 . . ?
C44 C43 H43B 109.9 . . ?
C44 C43 C42 108.9(3) . . ?
C42 C43 H43A 109.9 . . ?
C42 C43 H43B 109.9 . . ?
N45 C44 C43 108.9(3) . . ?
N45 C44 H44A 109.9 . . ?
N45 C44 H44B 109.9 . . ?
C43 C44 H44A 109.9 . . ?
C43 C44 H44B 109.9 . . ?
H44A C44 H44B 108.3 . . ?
N41 C42 C43 109.3(3) . . ?
N41 C42 H42A 109.8 . . ?
N41 C42 H42B 109.8 . . ?
C43 C42 H42A 109.8 . . ?
C43 C42 H42B 109.8 . . ?
H42A C42 H42B 108.3 . . ?
C16 O5 H5A 109.5 . . ?
C7 O6 H6 109.5 . . ?
O6 C7 H7A 109.5 . . ?
O6 C7 H7B 109.5 . . ?
O6 C7 H7C 109.5 . . ?
H7A C7 H7B 109.5 . . ?
H7A C7 H7C 109.5 . . ?
H7B C7 H7C 109.5 . . ?
O5 C16 H16A 109.5 . . ?
O5 C16 H16B 109.5 . . ?
O5 C16 H16C 109.5 . . ?
H16A C16 H16B 109.5 . . ?
H16A C16 H16C 109.5 . . ?
H16B C16 H16C 109.5 . . ?
N45 C19 H19A 108.9 . . ?
N45 C19 H19B 108.9 . . ?
N45 C19 C18 113.3(17) . . ?
H19A C19 H19B 107.7 . . ?
C18 C19 H19A 108.9 . . ?
C18 C19 H19B 108.9 . . ?
C19 C18 H18A 106.2 . . ?
C19 C18 H18B 106.2 . . ?
C19 C18 C17 124(2) . . ?
H18A C18 H18B 106.4 . . ?
C17 C18 H18A 106.2 . . ?
C17 C18 H18B 106.2 . . ?
N41 C17 C18 126(3) . . ?
N41 C17 H17A 105.9 . . ?
N41 C17 H17B 105.9 . . ?
C18 C17 H17A 105.9 . . ?
C18 C17 H17B 105.9 . . ?
H17A C17 H17B 106.2 . . ?
C7A O6A H6A 109.5 . . ?
O6A C7A H7AA 109.5 . . ?
O6A C7A H7AB 109.5 . . ?
O6A C7A H7AC 109.5 . . ?
H7AA C7A H7AB 109.5 . . ?
H7AA C7A H7AC 109.5 . . ?
H7AB C7A H7AC 109.5 . . ?

loop_
_geom_bond_atom_site_label_1
_geom_bond_atom_site_label_2
_geom_bond_distance
_geom_bond_site_symmetry_2
_geom_bond_publ_flag
Cl18 C2 1.7366(18) . ?
Cl39 C21 1.740(2) . ?
Cl19 C6 1.7422(18) . ?
Cl40 C25 1.742(2) . ?
O17 C15 1.254(2) . ?
N7 C1 1.394(2) . ?
N7 C8 1.425(2) . ?
N7 H7 0.856(15) . ?
O16 C15 1.243(2) . ?
N26 C27 1.422(2) . ?
N26 C20 1.390(3) . ?
N26 H26 0.852(16) . ?
C1 C2 1.406(2) . ?
C1 C6 1.414(2) . ?
C8 C9 1.405(2) . ?
C8 C13 1.394(3) . ?
C2 C3 1.392(2) . ?
C6 C5 1.380(3) . ?
C9 C14 1.514(3) . ?
C9 C10 1.391(3) . ?
C27 C32 1.405(3) . ?
C27 C28 1.399(3) . ?
C13 H13 0.9300 . ?
C13 C12 1.385(3) . ?
C32 C33 1.514(3) . ?
C32 C31 1.392(3) . ?
N45 H45A 0.8900 . ?
N45 H45B 0.8900 . ?
N45 H45C 0.8900 . ?
N45 H45D 0.8900 . ?
N45 H45E 0.8900 . ?
N45 H45F 0.8900 . ?
N45 C44 1.485(4) . ?
N45 C19 1.517(18) . ?
C12 H12 0.9300 . ?
C12 C11 1.381(3) . ?
N41 H41A 0.8900 . ?
N41 H41B 0.8900 . ?
N41 H41C 0.8900 . ?
N41 H41D 0.8900 . ?
N41 H41E 0.8900 . ?
N41 H41F 0.8900 . ?
N41 C42 1.455(5) . ?
N41 C17 1.472(19) . ?
C5 H5 0.9300 . ?
C5 C4 1.378(3) . ?
C20 C21 1.400(3) . ?
C20 C25 1.416(3) . ?
C21 C22 1.391(3) . ?
C3 H3 0.9300 . ?
C3 C4 1.377(3) . ?
C28 H28 0.9300 . ?
C28 C29 1.390(3) . ?
C15 C14 1.531(3) . ?
C14 H14A 0.9700 . ?
C14 H14B 0.9700 . ?
C4 H4 0.9300 . ?
C11 H11 0.9300 . ?
C11 C10 1.387(3) . ?
C10 H10 0.9300 . ?
C33 H33A 0.9700 . ?
C33 H33B 0.9700 . ?
C33 C35 1.519(3) . ?
C22 H22 0.9300 . ?
C22 C23 1.367(4) . ?
C31 H31 0.9300 . ?
C31 C30 1.390(3) . ?
C29 H29 0.9300 . ?
C29 C30 1.380(3) . ?
C25 C24 1.384(3) . ?
C35 O1 1.198(3) . ?
C35 O3 1.313(4) . ?
C35 O2 1.240(5) . ?
C35 O4 1.243(5) . ?
C30 H30 0.9300 . ?
C23 H23 0.9300 . ?
C23 C24 1.380(4) . ?
C24 H24 0.9300 . ?
C43 H43A 0.9700 . ?
C43 H43B 0.9700 . ?
C43 C44 1.490(5) . ?
C43 C42 1.534(5) . ?
C44 H44A 0.9700 . ?
C44 H44B 0.9700 . ?
C42 H42A 0.9700 . ?
C42 H42B 0.9700 . ?
O5 H5A 0.8200 . ?
O5 C16 1.391(5) . ?
O6 H6 0.8200 . ?
O6 C7 1.380(10) . ?
C7 H7A 0.9600 . ?
C7 H7B 0.9600 . ?
C7 H7C 0.9600 . ?
C16 H16A 0.9600 . ?
C16 H16B 0.9600 . ?
C16 H16C 0.9600 . ?
C19 H19A 0.9700 . ?
C19 H19B 0.9700 . ?
C19 C18 1.533(18) . ?
C18 H18A 0.9700 . ?
C18 H18B 0.9700 . ?
C18 C17 1.553(19) . ?
C17 H17A 0.9700 . ?
C17 H17B 0.9700 . ?
O6A H6A 0.8200 . ?
O6A C7A 1.349(16) . ?
C7A H7AA 0.9600 . ?
C7A H7AB 0.9600 . ?
C7A H7AC 0.9600 . ?

loop_
_geom_torsion_atom_site_label_1
_geom_torsion_atom_site_label_2
_geom_torsion_atom_site_label_3
_geom_torsion_atom_site_label_4
_geom_torsion
_geom_torsion_site_symmetry_1
_geom_torsion_site_symmetry_2
_geom_torsion_site_symmetry_3
_geom_torsion_site_symmetry_4
_geom_torsion_publ_flag
Cl18 C2 C3 C4 -174.74(16) . . . . ?
Cl39 C21 C22 C23 -175.21(17) . . . . ?
Cl19 C6 C5 C4 178.79(16) . . . . ?
Cl40 C25 C24 C23 179.66(18) . . . . ?
O17 C15 C14 C9 131.1(2) . . . . ?
N7 C1 C2 Cl18 -3.3(2) . . . . ?
N7 C1 C2 C3 179.37(17) . . . . ?
N7 C1 C6 Cl19 0.9(2) . . . . ?
N7 C1 C6 C5 179.30(18) . . . . ?
N7 C8 C9 C14 1.9(2) . . . . ?
N7 C8 C9 C10 -178.04(16) . . . . ?
N7 C8 C13 C12 177.95(17) . . . . ?
O16 C15 C14 C9 -49.6(3) . . . . ?
N26 C27 C32 C33 1.1(3) . . . . ?
N26 C27 C32 C31 -178.29(18) . . . . ?
N26 C27 C28 C29 177.64(18) . . . . ?
N26 C20 C21 Cl39 -2.9(3) . . . . ?
N26 C20 C21 C22 179.18(19) . . . . ?
N26 C20 C25 Cl40 -0.2(3) . . . . ?
N26 C20 C25 C24 179.48(19) . . . . ?
C1 N7 C8 C9 162.28(17) . . . . ?
C1 N7 C8 C13 -18.5(3) . . . . ?
C1 C2 C3 C4 2.6(3) . . . . ?
C1 C6 C5 C4 0.4(3) . . . . ?
C8 N7 C1 C2 -49.8(3) . . . . ?
C8 N7 C1 C6 135.15(18) . . . . ?
C8 C9 C14 C15 80.0(2) . . . . ?
C8 C9 C10 C11 -0.6(3) . . . . ?
C8 C13 C12 C11 0.7(3) . . . . ?
C2 C1 C6 Cl19 -174.58(13) . . . . ?
C2 C1 C6 C5 3.8(3) . . . . ?
C2 C3 C4 C5 1.9(3) . . . . ?
C6 C1 C2 Cl18 172.01(13) . . . . ?
C6 C1 C2 C3 -5.3(2) . . . . ?
C6 C5 C4 C3 -3.4(3) . . . . ?
C9 C8 C13 C12 -2.8(3) . . . . ?
C27 N26 C20 C21 -54.2(3) . . . . ?
C27 N26 C20 C25 130.4(2) . . . . ?
C27 C32 C33 C35 75.7(2) . . . . ?
C27 C32 C31 C30 0.2(3) . . . . ?
C27 C28 C29 C30 1.0(3) . . . . ?
C13 C8 C9 C14 -177.38(16) . . . . ?
C13 C8 C9 C10 2.7(3) . . . . ?
C13 C12 C11 C10 1.4(3) . . . . ?
C32 C27 C28 C29 -1.8(3) . . . . ?
C32 C33 C35 O1 80.8(3) . . . . ?
C32 C33 C35 O3 -99.2(3) . . . . ?
C32 C33 C35 O2 -13.6(4) . . . . ?
C32 C33 C35 O4 149.8(4) . . . . ?
C32 C31 C30 C29 -1.0(3) . . . . ?
N45 C19 C18 C17 -179(2) . . . . ?
C12 C11 C10 C9 -1.5(3) . . . . ?
C20 N26 C27 C32 166.80(18) . . . . ?
C20 N26 C27 C28 -12.6(3) . . . . ?
C20 C21 C22 C23 2.8(3) . . . . ?
C20 C25 C24 C23 0.0(3) . . . . ?
C21 C20 C25 Cl40 -175.89(14) . . . . ?
C21 C20 C25 C24 3.7(3) . . . . ?
C21 C22 C23 C24 1.3(3) . . . . ?
C28 C27 C32 C33 -179.50(17) . . . . ?
C28 C27 C32 C31 1.1(3) . . . . ?
C28 C29 C30 C31 0.4(3) . . . . ?
C14 C9 C10 C11 179.50(18) . . . . ?
C10 C9 C14 C15 -100.1(2) . . . . ?
C33 C32 C31 C30 -179.1(2) . . . . ?
C22 C23 C24 C25 -2.7(3) . . . . ?
C31 C32 C33 C35 -104.9(2) . . . . ?
C25 C20 C21 Cl39 172.80(14) . . . . ?
C25 C20 C21 C22 -5.2(3) . . . . ?
C44 C43 C42 N41 -178.6(3) . . . . ?
C42 C43 C44 N45 -175.2(2) . . . . ?
C19 C18 C17 N41 51(5) . . . . ?
